data_4309197
loop_
_publ_author_name
'Jari Konu'
'Markku Ahlgr\'en'
'Stephen M. Aucott'
'Tristram Chivers'
'Sophie H. Dale'
'Mark R. J. Elsegood'
'Kathryn E. Holmes'
'Sarah L. M. James'
'Paul F. Kelly'
'Risto S. Laitinen'

_publ_section_title
;
Synthetic Applications of (Me3SiNSN)2E (E = S, Se) in Chalcogen-Nitrogen
Chemistry: Formation and Structural Characterization of Cl2TeESN2 (E = S,
Se) and [PPh4]2[Pd2(\m-Se2N2S)X4] (X = Cl, Br)
;
_journal_name_full 'Inorganic Chemistry'
_journal_page_first 4992
_journal_page_last 5000
_journal_paper_doi 10.1021/ic050261f
_journal_volume 44
_journal_year 2005
_chemical_formula_sum 'Cl2 N2 S2 Te'
_chemical_formula_weight 290.64
_chemical_name_systematic
;
 ?
;
_space_group_IT_number 15
_symmetry_cell_setting monoclinic
_symmetry_space_group_name_Hall '-C 2yc'
_symmetry_space_group_name_H-M 'C 1 2/c 1'
_atom_sites_solution_hydrogens geom
_atom_sites_solution_primary direct
_atom_sites_solution_secondary difmap
_audit_creation_method SHELXL-97
_cell_angle_alpha 90.00
_cell_angle_beta 96.234(2)
_cell_angle_gamma 90.00
_cell_formula_units_Z 8
_cell_length_a 19.8796(7)
_cell_length_b 8.7884(3)
_cell_length_c 7.2922(3)
_cell_measurement_temperature 120(2)
_cell_volume 1266.49(8)
_computing_cell_refinement 'DENZO-SMN (Otwinowski & Minor, 1997)'
_computing_data_collection 'KappaCCD Server Software (Nonius, 1997)'
_computing_data_reduction DENZO-SMN
_computing_molecular_graphics 'DIAMOND (Brandenburg & Berndt, 1999)'
_computing_publication_material 'WINGX (Farrugia, 1999)'
_computing_structure_refinement 'SHELXL-97 (Sheldrick, 1997)'
_computing_structure_solution 'SHELXS97 (Sheldrick, 1997)'
_diffrn_ambient_temperature 120(2)
_diffrn_measured_fraction_theta_full 0.986
_diffrn_measured_fraction_theta_max 0.986
_diffrn_measurement_device_type 'Bruker Nonius Kappaccd'
_diffrn_radiation_monochromator graphite
_diffrn_radiation_source 'fine-focus sealed tube'
_diffrn_radiation_type MoK\a
_diffrn_radiation_wavelength 0.71073
_diffrn_reflns_av_R_equivalents 0.0348
_diffrn_reflns_av_sigmaI/netI 0.0308
_diffrn_reflns_limit_h_max 25
_diffrn_reflns_limit_h_min -25
_diffrn_reflns_limit_k_max 11
_diffrn_reflns_limit_k_min -11
_diffrn_reflns_limit_l_max 9
_diffrn_reflns_limit_l_min -9
_diffrn_reflns_number 7018
_diffrn_reflns_theta_full 27.48
_diffrn_reflns_theta_max 27.48
_diffrn_reflns_theta_min 2.54
_exptl_absorpt_coefficient_mu 6.076
_exptl_absorpt_correction_T_max 0.7510
_exptl_absorpt_correction_T_min 0.3119
_exptl_absorpt_correction_type multi-scan
_exptl_crystal_colour red
_exptl_crystal_density_diffrn 3.049
_exptl_crystal_density_method 'not measured'
_exptl_crystal_description plate
_exptl_crystal_F_000 1056
_exptl_crystal_size_max 0.25
_exptl_crystal_size_mid 0.25
_exptl_crystal_size_min 0.05
_refine_diff_density_max 0.751
_refine_diff_density_min -0.996
_refine_diff_density_rms 0.185
_refine_ls_extinction_coef 0.00057(12)
_refine_ls_extinction_expression Fc^*^=kFc[1+0.001xFc^2^\l^3^/sin(2\q)]^-1/4^
_refine_ls_extinction_method SHELXL
_refine_ls_goodness_of_fit_ref 1.220
_refine_ls_hydrogen_treatment mixed
_refine_ls_matrix_type full
_refine_ls_number_parameters 65
_refine_ls_number_reflns 1439
_refine_ls_number_restraints 0
_refine_ls_restrained_S_all 1.220
_refine_ls_R_factor_all 0.0261
_refine_ls_R_factor_gt 0.0235
_refine_ls_shift/su_max 0.001
_refine_ls_shift/su_mean 0.000
_refine_ls_structure_factor_coef Fsqd
_refine_ls_weighting_details 'calc w=1/[\s^2^(Fo^2^)+(0.0200P)^2^+4.0000P] where P=(Fo^2^+2Fc^2^)/3'
_refine_ls_weighting_scheme calc
_refine_ls_wR_factor_gt 0.0562
_refine_ls_wR_factor_ref 0.0573
_reflns_number_gt 1349
_reflns_number_total 1439
_reflns_threshold_expression >2sigma(I)
_cod_data_source_file ic050261fsi20050219_081655_1.cif
_cod_data_source_block cmpd1
_cod_database_code 4309197

loop_
_symmetry_equiv_pos_as_xyz
'x, y, z'
'-x, y, -z+1/2'
'x+1/2, y+1/2, z'
'-x+1/2, y+1/2, -z+1/2'
'-x, -y, -z'
'x, -y, z-1/2'
'-x+1/2, -y+1/2, -z'
'x+1/2, -y+1/2, z-1/2'

loop_
_atom_site_label
_atom_site_type_symbol
_atom_site_fract_x
_atom_site_fract_y
_atom_site_fract_z
_atom_site_U_iso_or_equiv
_atom_site_adp_type
_atom_site_occupancy
_atom_site_symmetry_multiplicity
_atom_site_calc_flag
_atom_site_refinement_flags
_atom_site_disorder_assembly
_atom_site_disorder_group
Te1 Te 0.101913(10) 0.33519(2) 0.20071(3) 0.01102(11) Uani 1 1 d . . .
Cl1 Cl 0.03964(4) 0.30596(9) 0.50032(11) 0.01585(18) Uani 1 1 d . . .
Cl2 Cl 0.16071(4) 0.36532(10) -0.08160(12) 0.01806(19) Uani 1 1 d . . .
S1 S 0.20743(5) 0.09511(10) 0.32601(13) 0.0198(2) Uani 1 1 d . . .
S2 S 0.07960(4) 0.06904(9) 0.12594(12) 0.0175(2) Uani 1 1 d . . .
N1 N 0.19067(15) 0.2655(3) 0.3418(4) 0.0138(6) Uani 1 1 d . . .
N2 N 0.15048(15) -0.0042(3) 0.2144(4) 0.0133(6) Uani 1 1 d . . .

loop_
_atom_site_aniso_label
_atom_site_aniso_U_11
_atom_site_aniso_U_22
_atom_site_aniso_U_33
_atom_site_aniso_U_23
_atom_site_aniso_U_13
_atom_site_aniso_U_12
Te1 0.01136(14) 0.00918(14) 0.01242(15) 0.00037(7) 0.00077(9) 0.00120(7)
Cl1 0.0180(4) 0.0160(4) 0.0132(4) -0.0004(3) -0.0002(3) 0.0014(3)
Cl2 0.0191(4) 0.0179(4) 0.0180(4) 0.0023(3) 0.0055(3) 0.0016(3)
S1 0.0192(4) 0.0194(4) 0.0209(5) 0.0042(3) 0.0032(3) 0.0075(3)
S2 0.0198(4) 0.0133(4) 0.0201(5) -0.0020(3) 0.0051(3) -0.0015(3)
N1 0.0169(14) 0.0107(12) 0.0143(14) -0.0024(11) 0.0040(11) -0.0011(11)
N2 0.0219(15) 0.0056(11) 0.0138(13) 0.0021(10) 0.0084(12) 0.0048(10)

loop_
_atom_type_symbol
_atom_type_description
_atom_type_scat_dispersion_real
_atom_type_scat_dispersion_imag
_atom_type_scat_source
N N 0.0061 0.0033 'International Tables Vol C Tables 4.2.6.8 and 6.1.1.4'
S S 0.1246 0.1234 'International Tables Vol C Tables 4.2.6.8 and 6.1.1.4'
Cl Cl 0.1484 0.1585 'International Tables Vol C Tables 4.2.6.8 and 6.1.1.4'
Te Te -0.5308 1.6751 'International Tables Vol C Tables 4.2.6.8 and 6.1.1.4'

loop_
_geom_angle_atom_site_label_1
_geom_angle_atom_site_label_2
_geom_angle_atom_site_label_3
_geom_angle
_geom_angle_site_symmetry_1
_geom_angle_site_symmetry_3
_geom_angle_publ_flag
N1 Te1 S2 87.20(8) . . ?
N1 Te1 Cl2 89.48(8) . . ?
S2 Te1 Cl2 90.43(3) . . ?
N1 Te1 Cl1 90.63(8) . . ?
S2 Te1 Cl1 90.09(3) . . ?
Cl2 Te1 Cl1 179.48(3) . . ?
N1 S1 N2 115.22(15) . . ?
N2 S2 Te1 99.42(10) . . ?
S1 N1 Te1 115.88(16) . . ?
S1 N2 S2 121.90(16) . . ?

loop_
_geom_bond_atom_site_label_1
_geom_bond_atom_site_label_2
_geom_bond_distance
_geom_bond_site_symmetry_2
_geom_bond_publ_flag
Te1 N1 2.038(3) . ?
Te1 S2 2.4316(8) . ?
Te1 Cl2 2.4894(9) . ?
Te1 Cl1 2.6380(9) . ?
S1 N1 1.542(3) . ?
S1 N2 1.583(3) . ?
S2 N2 1.618(3) . ?

loop_
_cod_related_entry_id
_cod_related_entry_database
_cod_related_entry_code
1 ChemSpider 30660857
